data_2019875
loop_
_publ_author_name
'Bensegueni, Mohamed Abdellatif'
'Cherouana, Aouatef'
'Dahaoui, Slimane'

_publ_section_title
;
 Syntheses and crystal structures of two magnesium--tetrazole compounds in
 salt and polymeric forms
;
_journal_issue 3
_journal_name_full 'Acta Crystallographica Section C'
_journal_page_first
;
;
_journal_paper_doi 10.1107/S2053229615002727
_journal_volume 71
_journal_year 2015
_chemical_formula_iupac '(C5 H3 N6) [Mg (H2 O)6]'
_chemical_formula_moiety '2(C5 H3 N6 +), H12 Mg O6 2-'
_chemical_formula_structural 'C10 H18 Mg N12 O6 '
_chemical_formula_sum 'C10 H18 Mg N12 O6'
_chemical_formula_weight 426.67
_chemical_name_systematic 'Bis[5-(pyrazin-2-yl)tetrazolate] hexaaquamagnesium(II)'
_space_group_IT_number 2
_symmetry_cell_setting triclinic
_symmetry_space_group_name_Hall '-P 1'
_symmetry_space_group_name_H-M 'P -1'
_cell_angle_alpha 63.59(2)
_cell_angle_beta 68.56(3)
_cell_angle_gamma 80.47(2)
_cell_formula_units_Z 1
_cell_length_a 7.868(2)
_cell_length_b 8.268(3)
_cell_length_c 8.608(2)
_cell_measurement_temperature 100(2)
_cell_volume 466.8(3)
_computing_cell_refinement
;
DENZO (Otwinowski & Minor, 1997) and COLLECT (Hooft, 1998)
;
_computing_data_collection
;
COLLECT (Hooft, 1998)
;
_computing_data_reduction
;
DENZO (Otwinowski & Minor, 1997) and COLLECT (Hooft, 1998)
;
_computing_molecular_graphics
;
ORTEP-3 for Windoes (Farrugia, 2012)
;
_computing_publication_material
;
PLATON (Spek, 2009)
;
_computing_structure_refinement
;
SHELXL97 (Sheldrick, 2008)
;
_computing_structure_solution
;
SIR92 (Altomare <i>et al.</i>,  1994)
;
_diffrn_ambient_temperature 100(2)
_diffrn_measured_fraction_theta_full 0.990
_diffrn_measured_fraction_theta_max 0.990
_diffrn_measurement_device 'Bruker APEX-II'
_diffrn_measurement_method '\f and \w scans'
_diffrn_radiation_monochromator graphite
_diffrn_radiation_source 'fine-focus sealed tube'
_diffrn_radiation_type MoK\a
_diffrn_radiation_wavelength 0.71073
_diffrn_reflns_av_R_equivalents 0.0000
_diffrn_reflns_limit_h_max 11
_diffrn_reflns_limit_h_min 0
_diffrn_reflns_limit_k_max 11
_diffrn_reflns_limit_k_min -11
_diffrn_reflns_limit_l_max 12
_diffrn_reflns_limit_l_min -10
_diffrn_reflns_number 2759
_diffrn_reflns_theta_full 30.00
_diffrn_reflns_theta_max 30.00
_diffrn_reflns_theta_min 2.75
_exptl_absorpt_coefficient_mu 0.155
_exptl_absorpt_correction_type none
_exptl_crystal_colour colorless
_exptl_crystal_density_diffrn 1.518
_exptl_crystal_density_method 'not measured'
_exptl_crystal_description prism
_exptl_crystal_F_000 222
_exptl_crystal_size_max 0.3
_exptl_crystal_size_mid 0.15
_exptl_crystal_size_min 0.09
_refine_diff_density_max 0.298
_refine_diff_density_min -0.199
_refine_ls_extinction_method none
_refine_ls_goodness_of_fit_ref 1.139
_refine_ls_hydrogen_treatment mixed
_refine_ls_matrix_type full
_refine_ls_number_parameters 157
_refine_ls_number_reflns 2759
_refine_ls_number_restraints 9
_refine_ls_restrained_S_all 1.138
_refine_ls_R_factor_all 0.0752
_refine_ls_R_factor_gt 0.0516
_refine_ls_shift/su_max 0
_refine_ls_structure_factor_coef Fsqd
_refine_ls_weighting_details 'calc w=1/[\s^2^(Fo^2^)+(0.0205P)^2^+0.3392P] where P=(Fo^2^+2Fc^2^)/3'
_refine_ls_weighting_scheme calc
_refine_ls_wR_factor_ref 0.1124
_reflns_number_gt 2163
_reflns_number_total 2759
_reflns_threshold_expression I>2sigma(I)
_cod_data_source_file yf3078sup1.cif
_cod_data_source_block II
_cod_original_sg_symbol_H-M 'P -1 '
_cod_original_formula_sum 'C10 H18 Mg N12 O6 '
_cod_database_code 2019875
_cod_database_fobs_code 2019875

loop_
_symmetry_equiv_pos_as_xyz
'x, y, z'
'-x, -y, -z'

loop_
_atom_site_type_symbol
_atom_site_label
_atom_site_fract_x
_atom_site_fract_y
_atom_site_fract_z
_atom_site_U_iso_or_equiv
_atom_site_adp_type
_atom_site_calc_flag
_atom_site_refinement_flags
_atom_site_occupancy
_atom_site_symmetry_multiplicity
Mg Mg1 0.5000 0.0000 -0.5000 0.0329(2) Uani d S 1 2
O O1 0.4497(2) 0.0126(2) -0.2498(2) 0.0439(4) Uani d D 1 1
O O2 0.24537(19) -0.1082(2) -0.3994(2) 0.0419(4) Uani d D 1 1
O O3 0.3854(2) 0.2616(2) -0.6021(2) 0.0418(4) Uani d D 1 1
N N6B -0.2113(2) 0.1967(3) -0.1037(2) 0.0427(4) Uani d . 1 1
N N1A 0.0405(2) 0.2387(2) 0.0579(2) 0.0384(4) Uani d . 1 1
N N4B -0.1302(2) 0.2159(3) -0.3839(2) 0.0425(4) Uani d . 1 1
N N3B 0.0150(2) 0.2725(3) -0.3718(2) 0.0387(4) Uani d . 1 1
C C4 0.0813(2) 0.3041(3) -0.1259(2) 0.0310(4) Uani d . 1 1
C C3 0.2368(3) 0.4119(3) -0.2464(3) 0.0367(4) Uani d . 1 1
H H3 0.2581 0.4608 -0.3722 0.044 Uiso calc R 1 1
N N2A 0.3558(2) 0.4467(2) -0.1859(3) 0.0410(4) Uani d . 1 1
C C5 -0.0388(2) 0.2587(3) -0.1991(2) 0.0317(4) Uani d . 1 1
N N5B -0.2646(2) 0.1713(3) -0.2246(3) 0.0451(5) Uani d . 1 1
C C1 0.1606(3) 0.2737(3) 0.1177(3) 0.0484(6) Uani d . 1 1
H H1 0.1373 0.2294 0.2435 0.058 Uiso calc R 1 1
C C2 0.3179(3) 0.3737(3) -0.0027(3) 0.0474(6) Uani d . 1 1
H H2 0.3992 0.3906 0.0446 0.057 Uiso calc R 1 1
H H11W 0.515(4) 0.043(4) -0.212(4) 0.079(10) Uiso d D 1 1
H H21W 0.201(4) -0.137(4) -0.460(3) 0.074(10) Uiso d D 1 1
H H12W 0.390(4) -0.054(4) -0.144(3) 0.077(10) Uiso d D 1 1
H H32W 0.276(3) 0.286(4) -0.541(4) 0.069(9) Uiso d D 1 1
H H22W 0.173(3) -0.135(4) -0.290(3) 0.069(9) Uiso d D 1 1
H H31W 0.447(3) 0.361(3) -0.653(4) 0.078(10) Uiso d D 1 1

loop_
_atom_site_aniso_label
_atom_site_aniso_U_11
_atom_site_aniso_U_22
_atom_site_aniso_U_33
_atom_site_aniso_U_12
_atom_site_aniso_U_13
_atom_site_aniso_U_23
Mg1 0.0259(4) 0.0438(5) 0.0263(4) -0.0137(4) -0.0023(3) -0.0129(4)
O1 0.0391(8) 0.0648(10) 0.0285(7) -0.0208(7) -0.0027(6) -0.0199(7)
O2 0.0307(7) 0.0618(10) 0.0325(8) -0.0218(6) 0.0005(6) -0.0205(7)
O3 0.0326(7) 0.0445(8) 0.0393(8) -0.0121(6) -0.0027(6) -0.0132(7)
N6B 0.0308(8) 0.0649(12) 0.0342(9) -0.0178(8) -0.0034(7) -0.0220(8)
N1A 0.0336(8) 0.0511(10) 0.0296(8) -0.0162(7) -0.0073(6) -0.0130(7)
N4B 0.0363(9) 0.0596(11) 0.0343(9) -0.0138(8) -0.0083(7) -0.0200(8)
N3B 0.0299(8) 0.0529(10) 0.0332(8) -0.0125(7) -0.0051(6) -0.0180(8)
C4 0.0259(8) 0.0345(9) 0.0305(9) -0.0069(7) -0.0059(7) -0.0122(7)
C3 0.0328(9) 0.0406(10) 0.0310(9) -0.0122(8) -0.0051(7) -0.0102(8)
N2A 0.0335(8) 0.0430(10) 0.0431(10) -0.0152(7) -0.0086(7) -0.0132(8)
C5 0.0271(8) 0.0375(10) 0.0285(9) -0.0088(7) -0.0065(7) -0.0115(7)
N5B 0.0337(9) 0.0665(12) 0.0392(9) -0.0168(8) -0.0070(7) -0.0240(9)
C1 0.0461(12) 0.0654(15) 0.0322(10) -0.0252(11) -0.0119(9) -0.0116(10)
C2 0.0418(11) 0.0568(14) 0.0445(12) -0.0209(10) -0.0179(9) -0.0120(10)

loop_
_atom_type_symbol
_atom_type_description
_atom_type_scat_dispersion_real
_atom_type_scat_dispersion_imag
_atom_type_scat_source
C C 0.0033 0.0016 'International Tables Vol C Tables 4.2.6.8 and 6.1.1.4'
H H 0 0 'International Tables Vol C Tables 4.2.6.8 and 6.1.1.4'
N N 0.0061 0.0033 'International Tables Vol C Tables 4.2.6.8 and 6.1.1.4'
O O 0.0106 0.006 'International Tables Vol C Tables 4.2.6.8 and 6.1.1.4'
Cu Cu 0.3201 1.2651 'International Tables Vol C Tables 4.2.6.8 and 6.1.1.4'

loop_
_geom_angle_atom_site_label_1
_geom_angle_atom_site_label_2
_geom_angle_atom_site_label_3
_geom_angle_site_symmetry_1
_geom_angle_site_symmetry_3
_geom_angle
O2 Mg1 O2 2_654 . 180.00(10)
O2 Mg1 O1 2_654 2_654 89.08(6)
O2 Mg1 O1 . 2_654 90.92(6)
O2 Mg1 O1 2_654 . 90.92(6)
O2 Mg1 O1 . . 89.08(6)
O1 Mg1 O1 2_654 . 180.0
O2 Mg1 O3 2_654 . 90.89(6)
O2 Mg1 O3 . . 89.11(6)
O1 Mg1 O3 2_654 . 89.77(7)
O1 Mg1 O3 . . 90.23(7)
O2 Mg1 O3 2_654 2_654 89.11(6)
O2 Mg1 O3 . 2_654 90.89(6)
O1 Mg1 O3 2_654 2_654 90.23(7)
O1 Mg1 O3 . 2_654 89.77(7)
O3 Mg1 O3 . 2_654 180.0
Mg1 O1 H11W . . 131(2)
Mg1 O1 H12W . . 131(2)
H11W O1 H12W . . 91.2(18)
Mg1 O2 H21W . . 124.1(19)
Mg1 O2 H22W . . 124.3(18)
H21W O2 H22W . . 111(2)
Mg1 O3 H32W . . 120.6(19)
Mg1 O3 H31W . . 123(2)
H32W O3 H31W . . 105(2)
C5 N6B N5B . . 104.40(16)
C1 N1A C4 . . 116.77(16)
N5B N4B N3B . . 109.11(16)
C5 N3B N4B . . 105.00(15)
N1A C4 C3 . . 120.56(17)
N1A C4 C5 . . 119.06(15)
C3 C4 C5 . . 120.37(17)
N2A C3 C4 . . 122.29(18)
N2A C3 H3 . . 118.9
C4 C3 H3 . . 118.9
C3 N2A C2 . . 116.44(17)
N3B C5 N6B . . 111.72(16)
N3B C5 C4 . . 122.89(16)
N6B C5 C4 . . 125.38(17)
N4B N5B N6B . . 109.77(16)
N1A C1 C2 . . 122.1(2)
N1A C1 H1 . . 119.0
C2 C1 H1 . . 119.0
N2A C2 C1 . . 121.7(2)
N2A C2 H2 . . 119.1
C1 C2 H2 . . 119.1

loop_
_geom_bond_atom_site_label_1
_geom_bond_atom_site_label_2
_geom_bond_site_symmetry_2
_geom_bond_distance
Mg1 O2 2_654 2.0496(13)
Mg1 O2 . 2.0496(13)
Mg1 O1 2_654 2.0900(14)
Mg1 O1 . 2.0900(14)
Mg1 O3 . 2.1231(16)
Mg1 O3 2_654 2.1231(16)
O1 H11W . 0.821(18)
O1 H12W . 0.827(17)
O2 H21W . 0.845(17)
O2 H22W . 0.851(17)
O3 H32W . 0.876(17)
O3 H31W . 0.870(17)
N6B C5 . 1.349(2)
N6B N5B . 1.359(2)
N1A C1 . 1.348(3)
N1A C4 . 1.351(2)
N4B N5B . 1.325(2)
N4B N3B . 1.357(2)
N3B C5 . 1.344(2)
C4 C3 . 1.406(2)
C4 C5 . 1.482(3)
C3 N2A . 1.345(3)
C3 H3 . 0.9300
N2A C2 . 1.345(3)
C1 C2 . 1.389(3)
C1 H1 . 0.9300
C2 H2 . 0.9300

loop_
_geom_hbond_atom_site_label_D
_geom_hbond_atom_site_label_H
_geom_hbond_atom_site_label_A
_geom_hbond_site_symmetry_A
_geom_hbond_distance_DH
_geom_hbond_distance_HA
_geom_hbond_distance_DA
_geom_hbond_angle_DHA
O1 H11W N5B 1_655 0.82(3) 2.12(3) 2.900(3) 158(3)
O1 H12W N6B 2_555 0.83(2) 2.01(2) 2.827(2) 171(3)
O2 H21W N4B 2_554 0.85(3) 2.00(3) 2.842(3) 172(3)
O2 H22W N1A 2_555 0.85(2) 2.01(2) 2.831(2) 161(3)
O3 H31W N2A 2_664 0.87(3) 2.04(3) 2.879(3) 163(3)
O3 H32W N3B ? 0.87(3) 2.02(3) 2.877(2) 165(3)

loop_
_geom_torsion_atom_site_label_1
_geom_torsion_atom_site_label_2
_geom_torsion_atom_site_label_3
_geom_torsion_atom_site_label_4
_geom_torsion
N5B N4B N3B C5 0.3(2)
C1 N1A C4 C3 -3.6(3)
C1 N1A C4 C5 175.6(2)
N1A C4 C3 N2A 3.6(3)
C5 C4 C3 N2A -175.64(19)
C4 C3 N2A C2 -0.4(3)
N4B N3B C5 N6B -0.2(2)
N4B N3B C5 C4 178.75(18)
N5B N6B C5 N3B 0.1(2)
N5B N6B C5 C4 -178.85(19)
N1A C4 C5 N3B -160.71(19)
C3 C4 C5 N3B 18.5(3)
N1A C4 C5 N6B 18.1(3)
C3 C4 C5 N6B -162.7(2)
N3B N4B N5B N6B -0.2(3)
C5 N6B N5B N4B 0.1(3)
C4 N1A C1 C2 0.7(4)
C3 N2A C2 C1 -2.5(4)
N1A C1 C2 N2A 2.4(4)
